data_4314808
loop_
_publ_author_name
'Moran Feller'
'Eyal Ben-Ari'
'Mark A. Iron'
'Yael Diskin-Posner'
'Gregory Leitus'
'Linda J. W. Shimon'
'Leonid Konstantinovski'
'David Milstein'

_publ_section_title
;
 Cationic, Neutral, and Anionic PNP PdII and PtII Complexes:
 Dearomatization by Deprotonation and Double-Deprotonation of Pincer
 Systems
;
_journal_name_full 'Inorganic Chemistry'
_journal_page_first 1615
_journal_page_last 1625
_journal_paper_doi 10.1021/ic902012z
_journal_volume 49
_journal_year 2010
_chemical_formula_moiety 'C24 H45 N P2 Pt'
_chemical_formula_sum 'C24 H45 N P2 Pt'
_chemical_formula_weight 604.64
_chemical_name_systematic
; 
 ? 
;
_space_group_IT_number 14
_symmetry_cell_setting monoclinic
_symmetry_space_group_name_Hall '-P 2ybc'
_symmetry_space_group_name_H-M 'P 1 21/c 1'
_atom_sites_solution_hydrogens geom
_atom_sites_solution_primary direct
_atom_sites_solution_secondary difmap
_audit_creation_method SHELXL-97
_cell_angle_alpha 90.00
_cell_angle_beta 90.71(3)
_cell_angle_gamma 90.00
_cell_formula_units_Z 8
_cell_length_a 10.996(2)
_cell_length_b 15.479(3)
_cell_length_c 30.094(6)
_cell_measurement_reflns_used 11184
_cell_measurement_temperature 100(2)
_cell_measurement_theta_max 27.48
_cell_measurement_theta_min 2.55
_cell_volume 5121.8(17)
_computing_cell_refinement HKL
_computing_data_collection HKL
_computing_data_reduction HKL
_computing_structure_refinement 'SHELXL-97 (Sheldrick, 1997)'
_computing_structure_solution 'SHELXS-97 (Sheldrick, 1990)'
_diffrn_ambient_temperature 100(2)
_diffrn_measured_fraction_theta_full 0.997
_diffrn_measured_fraction_theta_max 0.997
_diffrn_measurement_device_type 'Nonius Kappa CCD'
_diffrn_measurement_method 'Phi and Omega scans'
_diffrn_radiation_monochromator graphite
_diffrn_radiation_source 'fine-focus sealed tube'
_diffrn_radiation_type MoK\a
_diffrn_radiation_wavelength 0.71073
_diffrn_reflns_av_R_equivalents 0.061
_diffrn_reflns_av_sigmaI/netI 0.0406
_diffrn_reflns_limit_h_max 13
_diffrn_reflns_limit_h_min 0
_diffrn_reflns_limit_k_max 19
_diffrn_reflns_limit_k_min 0
_diffrn_reflns_limit_l_max 38
_diffrn_reflns_limit_l_min -38
_diffrn_reflns_number 62173
_diffrn_reflns_theta_full 26.74
_diffrn_reflns_theta_max 26.74
_diffrn_reflns_theta_min 1.85
_exptl_absorpt_coefficient_mu 5.614
_exptl_absorpt_correction_type none
_exptl_crystal_colour orange
_exptl_crystal_density_diffrn 1.568
_exptl_crystal_density_method 'not measured'
_exptl_crystal_description chunk
_exptl_crystal_F_000 2432
_exptl_crystal_size_max 0.06
_exptl_crystal_size_mid 0.06
_exptl_crystal_size_min 0.05
_refine_diff_density_max 1.413
_refine_diff_density_min -1.118
_refine_diff_density_rms 0.141
_refine_ls_extinction_method none
_refine_ls_goodness_of_fit_ref 1.024
_refine_ls_hydrogen_treatment constr
_refine_ls_matrix_type full
_refine_ls_number_parameters 531
_refine_ls_number_reflns 10833
_refine_ls_number_restraints 0
_refine_ls_restrained_S_all 1.024
_refine_ls_R_factor_all 0.0452
_refine_ls_R_factor_gt 0.0313
_refine_ls_shift/su_max 0.025
_refine_ls_shift/su_mean 0.001
_refine_ls_structure_factor_coef Fsqd
_refine_ls_weighting_details 'calc w=1/[\s^2^(Fo^2^)+(0.0298P)^2^+9.6914P] where P=(Fo^2^+2Fc^2^)/3'
_refine_ls_weighting_scheme calc
_refine_ls_wR_factor_gt 0.0636
_refine_ls_wR_factor_ref 0.0679
_reflns_number_gt 8997
_reflns_number_total 10833
_reflns_threshold_expression >2sigma(I)
_cod_data_source_file ic902012z_si_001_8.cif
_cod_data_source_block complex8
_cod_depositor_comments
;
The following automatic conversions were performed:

'_symmetry_cell_setting' value 'Monoclinic' changed to 'monoclinic'
according to the built-in table from CIF Core dictionary named
'cif_core.dic' version 2.4.1 from 2010-06-29.

Automatic conversion script
Id: cif_fix_values 1646 2011-03-28 12:23:43Z adriana 
;
_cod_original_cell_volume 5121.8(18)
_cod_original_sg_symbol_Hall -P2ybc
_cod_database_code 4314808

loop_
_symmetry_equiv_pos_as_xyz
'x, y, z'
'-x, y+1/2, -z+1/2'
'-x, -y, -z'
'x, -y-1/2, z-1/2'

loop_
_atom_site_label
_atom_site_type_symbol
_atom_site_fract_x
_atom_site_fract_y
_atom_site_fract_z
_atom_site_U_iso_or_equiv
_atom_site_adp_type
_atom_site_occupancy
_atom_site_symmetry_multiplicity
_atom_site_calc_flag
_atom_site_refinement_flags
_atom_site_disorder_assembly
_atom_site_disorder_group
Pt1 Pt 0.157201(14) 0.344804(10) 0.174863(5) 0.01330(5) Uani 1 1 d . . .
C1 C 0.2301(3) 0.2436(3) 0.13683(12) 0.0118(8) Uani 1 1 d . . .
H1A H 0.2204 0.1888 0.1527 0.018 Uiso 1 1 calc R . .
H1B H 0.3167 0.2543 0.1319 0.018 Uiso 1 1 calc R . .
H1C H 0.1872 0.2405 0.1081 0.018 Uiso 1 1 calc R . .
N11 N 0.0832(3) 0.4426(2) 0.21400(11) 0.0148(7) Uani 1 1 d . . .
C12 C -0.0293(4) 0.4774(3) 0.20100(14) 0.0172(9) Uani 1 1 d . . .
C13 C -0.0798(4) 0.5429(3) 0.22828(15) 0.0221(10) Uani 1 1 d . . .
H13 H -0.1570 0.5666 0.2206 0.027 Uiso 1 1 calc R . .
C14 C -0.0199(4) 0.5725(3) 0.26520(15) 0.0230(10) Uani 1 1 d . . .
H14 H -0.0553 0.6164 0.2829 0.028 Uiso 1 1 calc R . .
C15 C 0.0942(4) 0.5380(3) 0.27709(14) 0.0199(10) Uani 1 1 d . . .
H15 H 0.1375 0.5589 0.3024 0.024 Uiso 1 1 calc R . .
C16 C 0.1417(4) 0.4730(3) 0.25116(13) 0.0145(9) Uani 1 1 d . . .
P2 P -0.02088(10) 0.35928(7) 0.13499(4) 0.0154(2) Uani 1 1 d . . .
C21 C -0.0864(4) 0.4466(3) 0.16309(15) 0.0212(10) Uani 1 1 d . . .
H21 H -0.1597 0.4722 0.1524 0.025 Uiso 1 1 calc R . .
C22 C -0.1317(4) 0.2678(3) 0.13877(14) 0.0181(9) Uani 1 1 d . . .
C23 C -0.0018(4) 0.3952(3) 0.07562(15) 0.0233(10) Uani 1 1 d . . .
C24 C -0.1581(4) 0.2595(3) 0.18909(14) 0.0230(10) Uani 1 1 d . . .
H24A H -0.2123 0.2103 0.1940 0.034 Uiso 1 1 calc R . .
H24B H -0.1971 0.3126 0.1996 0.034 Uiso 1 1 calc R . .
H24C H -0.0816 0.2505 0.2055 0.034 Uiso 1 1 calc R . .
C25 C -0.2514(4) 0.2857(3) 0.11410(16) 0.0289(11) Uani 1 1 d . . .
H25A H -0.2382 0.2828 0.0820 0.043 Uiso 1 1 calc R . .
H25B H -0.2810 0.3433 0.1220 0.043 Uiso 1 1 calc R . .
H25C H -0.3118 0.2423 0.1225 0.043 Uiso 1 1 calc R . .
C26 C -0.0784(4) 0.1820(3) 0.12293(15) 0.0230(10) Uani 1 1 d . . .
H26A H -0.1381 0.1358 0.1272 0.034 Uiso 1 1 calc R . .
H26B H -0.0044 0.1689 0.1401 0.034 Uiso 1 1 calc R . .
H26C H -0.0585 0.1863 0.0914 0.034 Uiso 1 1 calc R . .
C27 C 0.0113(4) 0.3206(3) 0.04259(15) 0.0285(11) Uani 1 1 d . . .
H27A H -0.0650 0.2880 0.0409 0.043 Uiso 1 1 calc R . .
H27B H 0.0772 0.2823 0.0525 0.043 Uiso 1 1 calc R . .
H27C H 0.0302 0.3437 0.0132 0.043 Uiso 1 1 calc R . .
C28 C 0.1153(5) 0.4497(4) 0.07530(17) 0.0378(13) Uani 1 1 d . . .
H28A H 0.1851 0.4129 0.0827 0.057 Uiso 1 1 calc R . .
H28B H 0.1091 0.4962 0.0973 0.057 Uiso 1 1 calc R . .
H28C H 0.1261 0.4747 0.0457 0.057 Uiso 1 1 calc R . .
C29 C -0.1087(5) 0.4529(4) 0.06034(17) 0.0367(13) Uani 1 1 d . . .
H29A H -0.0950 0.4725 0.0299 0.055 Uiso 1 1 calc R . .
H29B H -0.1145 0.5030 0.0801 0.055 Uiso 1 1 calc R . .
H29C H -0.1846 0.4197 0.0614 0.055 Uiso 1 1 calc R . .
P3 P 0.32505(9) 0.36860(7) 0.21850(4) 0.0135(2) Uani 1 1 d . . .
C31 C 0.2570(4) 0.4292(3) 0.26428(14) 0.0180(9) Uani 1 1 d . . .
H31A H 0.2408 0.3891 0.2891 0.022 Uiso 1 1 calc R . .
H31B H 0.3158 0.4731 0.2750 0.022 Uiso 1 1 calc R . .
C32 C 0.4063(4) 0.2783(3) 0.24745(14) 0.0164(9) Uani 1 1 d . . .
C33 C 0.4334(4) 0.4453(3) 0.19104(14) 0.0192(10) Uani 1 1 d . . .
C34 C 0.4946(4) 0.2330(3) 0.21583(15) 0.0225(10) Uani 1 1 d . . .
H34A H 0.5614 0.2723 0.2087 0.034 Uiso 1 1 calc R . .
H34B H 0.4512 0.2169 0.1884 0.034 Uiso 1 1 calc R . .
H34C H 0.5273 0.1810 0.2302 0.034 Uiso 1 1 calc R . .
C35 C 0.4752(4) 0.3065(3) 0.28979(15) 0.0239(10) Uani 1 1 d . . .
H35A H 0.4182 0.3333 0.3104 0.036 Uiso 1 1 calc R . .
H35B H 0.5384 0.3483 0.2820 0.036 Uiso 1 1 calc R . .
H35C H 0.5128 0.2560 0.3039 0.036 Uiso 1 1 calc R . .
C36 C 0.3081(4) 0.2131(3) 0.26064(15) 0.0217(10) Uani 1 1 d . . .
H36A H 0.3457 0.1654 0.2772 0.033 Uiso 1 1 calc R . .
H36B H 0.2679 0.1905 0.2338 0.033 Uiso 1 1 calc R . .
H36C H 0.2478 0.2417 0.2793 0.033 Uiso 1 1 calc R . .
C37 C 0.4649(4) 0.4103(3) 0.14484(15) 0.0257(11) Uani 1 1 d . . .
H37A H 0.5191 0.4509 0.1299 0.039 Uiso 1 1 calc R . .
H37B H 0.3901 0.4033 0.1272 0.039 Uiso 1 1 calc R . .
H37C H 0.5055 0.3542 0.1480 0.039 Uiso 1 1 calc R . .
C38 C 0.3619(4) 0.5301(3) 0.18405(15) 0.0233(10) Uani 1 1 d . . .
H38A H 0.3468 0.5571 0.2129 0.035 Uiso 1 1 calc R . .
H38B H 0.2842 0.5175 0.1692 0.035 Uiso 1 1 calc R . .
H38C H 0.4094 0.5695 0.1656 0.035 Uiso 1 1 calc R . .
C39 C 0.5490(4) 0.4652(3) 0.21767(16) 0.0271(11) Uani 1 1 d . . .
H39A H 0.5948 0.5108 0.2027 0.041 Uiso 1 1 calc R . .
H39B H 0.5992 0.4130 0.2199 0.041 Uiso 1 1 calc R . .
H39C H 0.5274 0.4847 0.2475 0.041 Uiso 1 1 calc R . .
Pt2 Pt -0.346240(14) 0.291244(11) 0.416923(5) 0.01453(5) Uani 1 1 d . . .
C2 C -0.2619(4) 0.1838(3) 0.44784(15) 0.0177(9) Uani 1 1 d . . .
H2A H -0.3067 0.1682 0.4746 0.027 Uiso 1 1 calc R . .
H2B H -0.1779 0.1986 0.4560 0.027 Uiso 1 1 calc R . .
H2C H -0.2620 0.1348 0.4272 0.027 Uiso 1 1 calc R . .
N41 N -0.4305(3) 0.3976(2) 0.38633(11) 0.0144(7) Uani 1 1 d . . .
C42 C -0.3709(4) 0.4498(3) 0.35783(14) 0.0175(9) Uani 1 1 d . . .
C43 C -0.4219(4) 0.5246(3) 0.34081(14) 0.0210(10) Uani 1 1 d . . .
H43 H -0.3767 0.5615 0.3219 0.025 Uiso 1 1 calc R . .
C44 C -0.5415(4) 0.5447(3) 0.35200(14) 0.0218(10) Uani 1 1 d . . .
H44 H -0.5781 0.5958 0.3407 0.026 Uiso 1 1 calc R . .
C45 C -0.6060(4) 0.4914(3) 0.37902(14) 0.0220(10) Uani 1 1 d . . .
H45 H -0.6882 0.5047 0.3855 0.026 Uiso 1 1 calc R . .
C46 C -0.5509(4) 0.4161(3) 0.39753(14) 0.0166(9) Uani 1 1 d . . .
P5 P -0.53042(10) 0.27575(7) 0.45109(4) 0.0158(2) Uani 1 1 d . . .
C51 C -0.6110(4) 0.3613(3) 0.42618(16) 0.0270(11) Uani 1 1 d . . .
H51 H -0.6947 0.3699 0.4323 0.032 Uiso 1 1 calc R . .
C52 C -0.5263(4) 0.3003(4) 0.51208(15) 0.0325(13) Uani 1 1 d . . .
C53 C -0.6203(4) 0.1753(3) 0.43834(18) 0.0311(12) Uani 1 1 d . . .
C54 C -0.6437(5) 0.3412(3) 0.52866(16) 0.0330(12) Uani 1 1 d . . .
H54A H -0.6355 0.3537 0.5605 0.049 Uiso 1 1 calc R . .
H54B H -0.7115 0.3011 0.5237 0.049 Uiso 1 1 calc R . .
H54C H -0.6594 0.3950 0.5124 0.049 Uiso 1 1 calc R . .
C55 C -0.5054(5) 0.2158(4) 0.54068(18) 0.0442(15) Uani 1 1 d . . .
H55A H -0.4350 0.1842 0.5294 0.066 Uiso 1 1 calc R . .
H55B H -0.5778 0.1790 0.5386 0.066 Uiso 1 1 calc R . .
H55C H -0.4905 0.2317 0.5718 0.066 Uiso 1 1 calc R . .
C56 C -0.4184(5) 0.3579(4) 0.5199(2) 0.0511(17) Uani 1 1 d . . .
H56A H -0.4291 0.4117 0.5032 0.077 Uiso 1 1 calc R . .
H56B H -0.3445 0.3285 0.5101 0.077 Uiso 1 1 calc R . .
H56C H -0.4110 0.3711 0.5517 0.077 Uiso 1 1 calc R . .
C57 C -0.6398(5) 0.1759(4) 0.38631(17) 0.0391(13) Uani 1 1 d . . .
H57A H -0.5605 0.1778 0.3718 0.059 Uiso 1 1 calc R . .
H57B H -0.6874 0.2269 0.3777 0.059 Uiso 1 1 calc R . .
H57C H -0.6834 0.1236 0.3772 0.059 Uiso 1 1 calc R . .
C58 C -0.7469(4) 0.1790(3) 0.45945(16) 0.0256(11) Uani 1 1 d . . .
H58A H -0.7970 0.1316 0.4479 0.038 Uiso 1 1 calc R . .
H58B H -0.7856 0.2343 0.4522 0.038 Uiso 1 1 calc R . .
H58C H -0.7386 0.1735 0.4918 0.038 Uiso 1 1 calc R . .
C59 C -0.5568(5) 0.0920(3) 0.4495(2) 0.0427(14) Uani 1 1 d . . .
H59A H -0.5462 0.0874 0.4818 0.064 Uiso 1 1 calc R . .
H59B H -0.4770 0.0909 0.4354 0.064 Uiso 1 1 calc R . .
H59C H -0.6057 0.0433 0.4387 0.064 Uiso 1 1 calc R . .
P6 P -0.17791(10) 0.34242(7) 0.38144(4) 0.0158(2) Uani 1 1 d . . .
C61 C -0.2472(4) 0.4203(3) 0.34340(16) 0.0252(11) Uani 1 1 d . . .
H61A H -0.1932 0.4713 0.3410 0.030 Uiso 1 1 calc R . .
H61B H -0.2544 0.3939 0.3135 0.030 Uiso 1 1 calc R . .
C62 C -0.0777(4) 0.4080(3) 0.41938(15) 0.0222(10) Uani 1 1 d . . .
C63 C -0.0904(4) 0.2690(3) 0.34389(14) 0.0203(10) Uani 1 1 d . . .
C64 C 0.0357(4) 0.4449(3) 0.39721(16) 0.0269(11) Uani 1 1 d . . .
H64A H 0.0767 0.4850 0.4177 0.040 Uiso 1 1 calc R . .
H64B H 0.0117 0.4758 0.3700 0.040 Uiso 1 1 calc R . .
H64C H 0.0911 0.3977 0.3897 0.040 Uiso 1 1 calc R . .
C65 C -0.0401(4) 0.3548(3) 0.46016(16) 0.0297(12) Uani 1 1 d . . .
H65A H 0.0059 0.3040 0.4507 0.045 Uiso 1 1 calc R . .
H65B H -0.1130 0.3362 0.4760 0.045 Uiso 1 1 calc R . .
H65C H 0.0108 0.3903 0.4800 0.045 Uiso 1 1 calc R . .
C66 C -0.1563(5) 0.4839(3) 0.43523(18) 0.0370(13) Uani 1 1 d . . .
H66A H -0.1114 0.5169 0.4579 0.055 Uiso 1 1 calc R . .
H66B H -0.2317 0.4616 0.4480 0.055 Uiso 1 1 calc R . .
H66C H -0.1760 0.5216 0.4100 0.055 Uiso 1 1 calc R . .
C67 C -0.1838(4) 0.2096(3) 0.32170(17) 0.0293(12) Uani 1 1 d . . .
H67A H -0.1421 0.1687 0.3023 0.044 Uiso 1 1 calc R . .
H67B H -0.2412 0.2443 0.3041 0.044 Uiso 1 1 calc R . .
H67C H -0.2280 0.1778 0.3445 0.044 Uiso 1 1 calc R . .
C68 C -0.0203(4) 0.3179(3) 0.30751(16) 0.0305(12) Uani 1 1 d . . .
H68A H 0.0449 0.3521 0.3213 0.046 Uiso 1 1 calc R . .
H68B H -0.0762 0.3562 0.2913 0.046 Uiso 1 1 calc R . .
H68C H 0.0149 0.2762 0.2868 0.046 Uiso 1 1 calc R . .
C69 C -0.0006(4) 0.2128(3) 0.37035(17) 0.0305(12) Uani 1 1 d . . .
H69A H -0.0441 0.1818 0.3936 0.046 Uiso 1 1 calc R . .
H69B H 0.0621 0.2496 0.3840 0.046 Uiso 1 1 calc R . .
H69C H 0.0377 0.1712 0.3504 0.046 Uiso 1 1 calc R . .

loop_
_atom_site_aniso_label
_atom_site_aniso_U_11
_atom_site_aniso_U_22
_atom_site_aniso_U_33
_atom_site_aniso_U_23
_atom_site_aniso_U_13
_atom_site_aniso_U_12
Pt1 0.01154(8) 0.01430(9) 0.01408(8) -0.00212(6) 0.00065(6) 0.00253(6)
C1 0.0103(19) 0.018(2) 0.0076(18) -0.0057(17) -0.0019(15) 0.0073(17)
N11 0.0114(17) 0.0155(19) 0.0175(18) -0.0018(15) 0.0044(14) -0.0004(15)
C12 0.016(2) 0.016(2) 0.020(2) 0.0016(18) 0.0046(17) 0.0014(18)
C13 0.017(2) 0.022(3) 0.027(3) -0.001(2) 0.0030(19) 0.0085(19)
C14 0.027(2) 0.015(2) 0.027(3) -0.004(2) 0.007(2) 0.010(2)
C15 0.023(2) 0.017(2) 0.019(2) -0.0055(18) 0.0023(18) 0.0015(19)
C16 0.013(2) 0.013(2) 0.017(2) 0.0002(17) 0.0029(17) -0.0019(17)
P2 0.0149(5) 0.0158(6) 0.0154(5) -0.0006(4) -0.0021(4) 0.0038(4)
C21 0.018(2) 0.019(2) 0.027(3) -0.003(2) -0.0032(19) 0.0077(19)
C22 0.015(2) 0.022(2) 0.018(2) -0.0035(18) -0.0013(17) -0.0020(18)
C23 0.026(2) 0.024(3) 0.020(2) 0.005(2) -0.0008(19) 0.001(2)
C24 0.018(2) 0.026(3) 0.025(2) 0.002(2) 0.0041(18) 0.004(2)
C25 0.015(2) 0.037(3) 0.034(3) 0.002(2) -0.004(2) 0.002(2)
C26 0.024(2) 0.021(2) 0.024(3) -0.002(2) 0.0019(19) -0.001(2)
C27 0.024(3) 0.042(3) 0.019(2) 0.002(2) -0.0003(19) 0.004(2)
C28 0.045(3) 0.039(3) 0.030(3) 0.014(2) -0.003(2) -0.014(3)
C29 0.045(3) 0.036(3) 0.029(3) 0.012(2) -0.003(2) 0.015(3)
P3 0.0103(5) 0.0148(6) 0.0154(5) -0.0006(4) 0.0013(4) 0.0003(4)
C31 0.020(2) 0.015(2) 0.019(2) -0.0062(18) 0.0008(18) -0.0038(18)
C32 0.012(2) 0.015(2) 0.022(2) -0.0006(18) -0.0021(17) -0.0001(17)
C33 0.018(2) 0.016(2) 0.023(2) 0.0041(19) 0.0051(18) -0.0006(18)
C34 0.017(2) 0.018(2) 0.032(3) -0.001(2) -0.0007(19) 0.0042(19)
C35 0.024(2) 0.019(2) 0.029(3) 0.004(2) -0.005(2) -0.002(2)
C36 0.022(2) 0.018(2) 0.025(2) 0.0024(19) -0.0016(19) -0.0048(19)
C37 0.026(2) 0.026(3) 0.025(3) 0.004(2) 0.011(2) -0.001(2)
C38 0.025(2) 0.017(2) 0.029(3) 0.006(2) 0.009(2) -0.0004(19)
C39 0.018(2) 0.022(3) 0.041(3) 0.000(2) 0.004(2) -0.007(2)
Pt2 0.01108(8) 0.01557(9) 0.01694(9) 0.00198(7) 0.00065(6) -0.00009(6)
C2 0.008(2) 0.015(2) 0.029(3) 0.0076(19) 0.0059(18) 0.0056(17)
N41 0.0154(17) 0.0137(18) 0.0141(17) -0.0008(14) -0.0027(14) 0.0016(15)
C42 0.019(2) 0.019(2) 0.015(2) 0.0023(18) -0.0038(17) -0.0021(18)
C43 0.024(2) 0.018(2) 0.021(2) 0.0047(19) -0.0019(19) -0.0022(19)
C44 0.029(3) 0.014(2) 0.022(2) -0.0008(19) -0.0029(19) 0.0028(19)
C45 0.021(2) 0.023(3) 0.023(2) -0.001(2) 0.0010(18) 0.004(2)
C46 0.014(2) 0.017(2) 0.019(2) -0.0013(18) -0.0009(17) 0.0029(18)
P5 0.0134(5) 0.0182(6) 0.0161(6) 0.0018(4) 0.0021(4) -0.0008(5)
C51 0.017(2) 0.033(3) 0.031(3) 0.009(2) 0.010(2) 0.010(2)
C52 0.023(3) 0.059(4) 0.016(2) -0.005(2) 0.0055(19) -0.007(2)
C53 0.023(3) 0.025(3) 0.046(3) 0.001(2) 0.009(2) -0.007(2)
C54 0.039(3) 0.037(3) 0.023(3) -0.006(2) 0.005(2) 0.009(2)
C55 0.035(3) 0.067(4) 0.031(3) 0.013(3) 0.000(2) 0.003(3)
C56 0.045(4) 0.068(5) 0.041(4) -0.019(3) 0.005(3) -0.015(3)
C57 0.039(3) 0.043(3) 0.035(3) -0.009(3) 0.006(2) -0.009(3)
C58 0.021(2) 0.029(3) 0.028(3) 0.001(2) 0.004(2) -0.004(2)
C59 0.038(3) 0.029(3) 0.061(4) 0.001(3) 0.005(3) -0.002(3)
P6 0.0113(5) 0.0183(6) 0.0178(6) 0.0008(5) 0.0003(4) -0.0024(4)
C61 0.015(2) 0.029(3) 0.031(3) 0.009(2) 0.0010(19) -0.004(2)
C62 0.019(2) 0.022(3) 0.025(2) -0.006(2) -0.0009(19) 0.0021(19)
C63 0.018(2) 0.023(2) 0.019(2) -0.0046(19) 0.0013(18) -0.0042(19)
C64 0.020(2) 0.026(3) 0.034(3) -0.002(2) -0.003(2) -0.008(2)
C65 0.028(3) 0.035(3) 0.025(3) -0.005(2) -0.006(2) -0.006(2)
C66 0.033(3) 0.033(3) 0.046(3) -0.018(3) 0.000(2) -0.002(2)
C67 0.023(2) 0.031(3) 0.034(3) -0.012(2) 0.007(2) -0.009(2)
C68 0.024(3) 0.041(3) 0.026(3) -0.007(2) 0.008(2) -0.010(2)
C69 0.025(3) 0.029(3) 0.037(3) -0.005(2) 0.005(2) 0.008(2)

loop_
_atom_type_symbol
_atom_type_description
_atom_type_scat_dispersion_real
_atom_type_scat_dispersion_imag
_atom_type_scat_source
C C 0.0033 0.0016 'International Tables Vol C Tables 4.2.6.8 and 6.1.1.4'
H H 0.0000 0.0000 'International Tables Vol C Tables 4.2.6.8 and 6.1.1.4'
N N 0.0061 0.0033 'International Tables Vol C Tables 4.2.6.8 and 6.1.1.4'
P P 0.1023 0.0942 'International Tables Vol C Tables 4.2.6.8 and 6.1.1.4'
Pt Pt -1.7033 8.3905 'International Tables Vol C Tables 4.2.6.8 and 6.1.1.4'

loop_
_geom_angle_atom_site_label_1
_geom_angle_atom_site_label_2
_geom_angle_atom_site_label_3
_geom_angle
_geom_angle_site_symmetry_1
_geom_angle_site_symmetry_3
_geom_angle_publ_flag
N11 Pt1 C1 178.32(15) . . ?
N11 Pt1 P3 82.91(10) . . ?
C1 Pt1 P3 97.03(11) . . ?
N11 Pt1 P2 83.58(10) . . ?
C1 Pt1 P2 96.70(11) . . ?
P3 Pt1 P2 164.59(4) . . ?
Pt1 C1 H1A 109.5 . . ?
Pt1 C1 H1B 109.5 . . ?
H1A C1 H1B 109.5 . . ?
Pt1 C1 H1C 109.5 . . ?
H1A C1 H1C 109.5 . . ?
H1B C1 H1C 109.5 . . ?
C16 N11 C12 120.1(3) . . ?
C16 N11 Pt1 121.9(3) . . ?
C12 N11 Pt1 118.0(3) . . ?
C21 C12 N11 119.3(4) . . ?
C21 C12 C13 123.1(4) . . ?
N11 C12 C13 117.6(4) . . ?
C14 C13 C12 121.4(4) . . ?
C14 C13 H13 119.3 . . ?
C12 C13 H13 119.3 . . ?
C13 C14 C15 120.0(4) . . ?
C13 C14 H14 120.0 . . ?
C15 C14 H14 120.0 . . ?
C16 C15 C14 118.4(4) . . ?
C16 C15 H15 120.8 . . ?
C14 C15 H15 120.8 . . ?
N11 C16 C15 122.4(4) . . ?
N11 C16 C31 116.9(3) . . ?
C15 C16 C31 120.7(4) . . ?
C21 P2 C22 106.4(2) . . ?
C21 P2 C23 106.3(2) . . ?
C22 P2 C23 111.1(2) . . ?
C21 P2 Pt1 100.15(15) . . ?
C22 P2 Pt1 116.50(14) . . ?
C23 P2 Pt1 114.85(15) . . ?
C12 C21 P2 118.6(3) . . ?
C12 C21 H21 120.7 . . ?
P2 C21 H21 120.7 . . ?
C25 C22 C26 109.6(4) . . ?
C25 C22 C24 108.6(4) . . ?
C26 C22 C24 108.0(4) . . ?
C25 C22 P2 113.0(3) . . ?
C26 C22 P2 112.7(3) . . ?
C24 C22 P2 104.6(3) . . ?
C27 C23 C28 108.9(4) . . ?
C27 C23 C29 108.7(4) . . ?
C28 C23 C29 108.4(4) . . ?
C27 C23 P2 113.9(3) . . ?
C28 C23 P2 105.7(3) . . ?
C29 C23 P2 111.1(3) . . ?
C22 C24 H24A 109.5 . . ?
C22 C24 H24B 109.5 . . ?
H24A C24 H24B 109.5 . . ?
C22 C24 H24C 109.5 . . ?
H24A C24 H24C 109.5 . . ?
H24B C24 H24C 109.5 . . ?
C22 C25 H25A 109.5 . . ?
C22 C25 H25B 109.5 . . ?
H25A C25 H25B 109.5 . . ?
C22 C25 H25C 109.5 . . ?
H25A C25 H25C 109.5 . . ?
H25B C25 H25C 109.5 . . ?
C22 C26 H26A 109.5 . . ?
C22 C26 H26B 109.5 . . ?
H26A C26 H26B 109.5 . . ?
C22 C26 H26C 109.5 . . ?
H26A C26 H26C 109.5 . . ?
H26B C26 H26C 109.5 . . ?
C23 C27 H27A 109.5 . . ?
C23 C27 H27B 109.5 . . ?
H27A C27 H27B 109.5 . . ?
C23 C27 H27C 109.5 . . ?
H27A C27 H27C 109.5 . . ?
H27B C27 H27C 109.5 . . ?
C23 C28 H28A 109.5 . . ?
C23 C28 H28B 109.5 . . ?
H28A C28 H28B 109.5 . . ?
C23 C28 H28C 109.5 . . ?
H28A C28 H28C 109.5 . . ?
H28B C28 H28C 109.5 . . ?
C23 C29 H29A 109.5 . . ?
C23 C29 H29B 109.5 . . ?
H29A C29 H29B 109.5 . . ?
C23 C29 H29C 109.5 . . ?
H29A C29 H29C 109.5 . . ?
H29B C29 H29C 109.5 . . ?
C31 P3 C32 103.3(2) . . ?
C31 P3 C33 105.9(2) . . ?
C32 P3 C33 112.05(19) . . ?
C31 P3 Pt1 100.38(14) . . ?
C32 P3 Pt1 121.75(14) . . ?
C33 P3 Pt1 111.19(15) . . ?
C16 C31 P3 112.9(3) . . ?
C16 C31 H31A 109.0 . . ?
P3 C31 H31A 109.0 . . ?
C16 C31 H31B 109.0 . . ?
P3 C31 H31B 109.0 . . ?
H31A C31 H31B 107.8 . . ?
C36 C32 C34 108.2(4) . . ?
C36 C32 C35 108.3(4) . . ?
C34 C32 C35 109.5(3) . . ?
C36 C32 P3 106.2(3) . . ?
C34 C32 P3 110.8(3) . . ?
C35 C32 P3 113.7(3) . . ?
C39 C33 C37 110.6(4) . . ?
C39 C33 C38 108.6(4) . . ?
C37 C33 C38 107.3(4) . . ?
C39 C33 P3 115.2(3) . . ?
C37 C33 P3 109.0(3) . . ?
C38 C33 P3 105.8(3) . . ?
C32 C34 H34A 109.5 . . ?
C32 C34 H34B 109.5 . . ?
H34A C34 H34B 109.5 . . ?
C32 C34 H34C 109.5 . . ?
H34A C34 H34C 109.5 . . ?
H34B C34 H34C 109.5 . . ?
C32 C35 H35A 109.5 . . ?
C32 C35 H35B 109.5 . . ?
H35A C35 H35B 109.5 . . ?
C32 C35 H35C 109.5 . . ?
H35A C35 H35C 109.5 . . ?
H35B C35 H35C 109.5 . . ?
C32 C36 H36A 109.5 . . ?
C32 C36 H36B 109.5 . . ?
H36A C36 H36B 109.5 . . ?
C32 C36 H36C 109.5 . . ?
H36A C36 H36C 109.5 . . ?
H36B C36 H36C 109.5 . . ?
C33 C37 H37A 109.5 . . ?
C33 C37 H37B 109.5 . . ?
H37A C37 H37B 109.5 . . ?
C33 C37 H37C 109.5 . . ?
H37A C37 H37C 109.5 . . ?
H37B C37 H37C 109.5 . . ?
C33 C38 H38A 109.5 . . ?
C33 C38 H38B 109.5 . . ?
H38A C38 H38B 109.5 . . ?
C33 C38 H38C 109.5 . . ?
H38A C38 H38C 109.5 . . ?
H38B C38 H38C 109.5 . . ?
C33 C39 H39A 109.5 . . ?
C33 C39 H39B 109.5 . . ?
H39A C39 H39B 109.5 . . ?
C33 C39 H39C 109.5 . . ?
H39A C39 H39C 109.5 . . ?
H39B C39 H39C 109.5 . . ?
N41 Pt2 C2 179.78(15) . . ?
N41 Pt2 P6 83.05(9) . . ?
C2 Pt2 P6 97.16(11) . . ?
N41 Pt2 P5 83.75(9) . . ?
C2 Pt2 P5 96.05(11) . . ?
P6 Pt2 P5 165.45(4) . . ?
Pt2 C2 H2A 109.5 . . ?
Pt2 C2 H2B 109.5 . . ?
H2A C2 H2B 109.5 . . ?
Pt2 C2 H2C 109.5 . . ?
H2A C2 H2C 109.5 . . ?
H2B C2 H2C 109.5 . . ?
C42 N41 C46 119.8(4) . . ?
C42 N41 Pt2 122.1(3) . . ?
C46 N41 Pt2 118.0(3) . . ?
N41 C42 C43 122.5(4) . . ?
N41 C42 C61 116.7(4) . . ?
C43 C42 C61 120.7(4) . . ?
C42 C43 C44 118.4(4) . . ?
C42 C43 H43 120.8 . . ?
C44 C43 H43 120.8 . . ?
C45 C44 C43 120.5(4) . . ?
C45 C44 H44 119.7 . . ?
C43 C44 H44 119.7 . . ?
C44 C45 C46 120.4(4) . . ?
C44 C45 H45 119.8 . . ?
C46 C45 H45 119.8 . . ?
C51 C46 N41 119.0(4) . . ?
C51 C46 C45 122.8(4) . . ?
N41 C46 C45 118.2(4) . . ?
C51 P5 C52 105.7(2) . . ?
C51 P5 C53 106.0(2) . . ?
C52 P5 C53 112.0(2) . . ?
C51 P5 Pt2 99.97(15) . . ?
C52 P5 Pt2 113.99(16) . . ?
C53 P5 Pt2 117.37(16) . . ?
C46 C51 P5 119.1(3) . . ?
C46 C51 H51 120.5 . . ?
P5 C51 H51 120.5 . . ?
C56 C52 C54 111.9(5) . . ?
C56 C52 C55 107.3(5) . . ?
C54 C52 C55 106.4(4) . . ?
C56 C52 P5 106.5(3) . . ?
C54 C52 P5 113.2(3) . . ?
C55 C52 P5 111.5(4) . . ?
C59 C53 C58 111.1(4) . . ?
C59 C53 C57 106.6(4) . . ?
C58 C53 C57 107.3(4) . . ?
C59 C53 P5 115.0(4) . . ?
C58 C53 P5 111.2(3) . . ?
C57 C53 P5 105.2(3) . . ?
C52 C54 H54A 109.5 . . ?
C52 C54 H54B 109.5 . . ?
H54A C54 H54B 109.5 . . ?
C52 C54 H54C 109.5 . . ?
H54A C54 H54C 109.5 . . ?
H54B C54 H54C 109.5 . . ?
C52 C55 H55A 109.5 . . ?
C52 C55 H55B 109.5 . . ?
H55A C55 H55B 109.5 . . ?
C52 C55 H55C 109.5 . . ?
H55A C55 H55C 109.5 . . ?
H55B C55 H55C 109.5 . . ?
C52 C56 H56A 109.5 . . ?
C52 C56 H56B 109.5 . . ?
H56A C56 H56B 109.5 . . ?
C52 C56 H56C 109.5 . . ?
H56A C56 H56C 109.5 . . ?
H56B C56 H56C 109.5 . . ?
C53 C57 H57A 109.5 . . ?
C53 C57 H57B 109.5 . . ?
H57A C57 H57B 109.5 . . ?
C53 C57 H57C 109.5 . . ?
H57A C57 H57C 109.5 . . ?
H57B C57 H57C 109.5 . . ?
C53 C58 H58A 109.5 . . ?
C53 C58 H58B 109.5 . . ?
H58A C58 H58B 109.5 . . ?
C53 C58 H58C 109.5 . . ?
H58A C58 H58C 109.5 . . ?
H58B C58 H58C 109.5 . . ?
C53 C59 H59A 109.5 . . ?
C53 C59 H59B 109.5 . . ?
H59A C59 H59B 109.5 . . ?
C53 C59 H59C 109.5 . . ?
H59A C59 H59C 109.5 . . ?
H59B C59 H59C 109.5 . . ?
C61 P6 C62 105.2(2) . . ?
C61 P6 C63 103.7(2) . . ?
C62 P6 C63 113.10(19) . . ?
C61 P6 Pt2 100.81(14) . . ?
C62 P6 Pt2 112.06(14) . . ?
C63 P6 Pt2 119.67(15) . . ?
C42 C61 P6 113.1(3) . . ?
C42 C61 H61A 109.0 . . ?
P6 C61 H61A 109.0 . . ?
C42 C61 H61B 109.0 . . ?
P6 C61 H61B 109.0 . . ?
H61A C61 H61B 107.8 . . ?
C64 C62 C65 109.7(4) . . ?
C64 C62 C66 108.2(4) . . ?
C65 C62 C66 108.0(4) . . ?
C64 C62 P6 114.3(3) . . ?
C65 C62 P6 110.4(3) . . ?
C66 C62 P6 105.9(3) . . ?
C67 C63 C69 108.2(4) . . ?
C67 C63 C68 108.9(4) . . ?
C69 C63 C68 108.8(4) . . ?
C67 C63 P6 106.3(3) . . ?
C69 C63 P6 111.3(3) . . ?
C68 C63 P6 113.2(3) . . ?
C62 C64 H64A 109.5 . . ?
C62 C64 H64B 109.5 . . ?
H64A C64 H64B 109.5 . . ?
C62 C64 H64C 109.5 . . ?
H64A C64 H64C 109.5 . . ?
H64B C64 H64C 109.5 . . ?
C62 C65 H65A 109.5 . . ?
C62 C65 H65B 109.5 . . ?
H65A C65 H65B 109.5 . . ?
C62 C65 H65C 109.5 . . ?
H65A C65 H65C 109.5 . . ?
H65B C65 H65C 109.5 . . ?
C62 C66 H66A 109.5 . . ?
C62 C66 H66B 109.5 . . ?
H66A C66 H66B 109.5 . . ?
C62 C66 H66C 109.5 . . ?
H66A C66 H66C 109.5 . . ?
H66B C66 H66C 109.5 . . ?
C63 C67 H67A 109.5 . . ?
C63 C67 H67B 109.5 . . ?
H67A C67 H67B 109.5 . . ?
C63 C67 H67C 109.5 . . ?
H67A C67 H67C 109.5 . . ?
H67B C67 H67C 109.5 . . ?
C63 C68 H68A 109.5 . . ?
C63 C68 H68B 109.5 . . ?
H68A C68 H68B 109.5 . . ?
C63 C68 H68C 109.5 . . ?
H68A C68 H68C 109.5 . . ?
H68B C68 H68C 109.5 . . ?
C63 C69 H69A 109.5 . . ?
C63 C69 H69B 109.5 . . ?
H69A C69 H69B 109.5 . . ?
C63 C69 H69C 109.5 . . ?
H69A C69 H69C 109.5 . . ?
H69B C69 H69C 109.5 . . ?

loop_
_geom_bond_atom_site_label_1
_geom_bond_atom_site_label_2
_geom_bond_distance
_geom_bond_site_symmetry_2
_geom_bond_publ_flag
Pt1 N11 2.089(3) . ?
Pt1 C1 2.105(4) . ?
Pt1 P3 2.2818(13) . ?
Pt1 P2 2.2949(13) . ?
C1 H1A 0.9800 . ?
C1 H1B 0.9800 . ?
C1 H1C 0.9800 . ?
N11 C16 1.367(5) . ?
N11 C12 1.400(5) . ?
C12 C21 1.380(6) . ?
C12 C13 1.422(6) . ?
C13 C14 1.364(6) . ?
C13 H13 0.9500 . ?
C14 C15 1.405(6) . ?
C14 H14 0.9500 . ?
C15 C16 1.380(6) . ?
C15 H15 0.9500 . ?
C16 C31 1.487(6) . ?
P2 C21 1.754(4) . ?
P2 C22 1.872(4) . ?
P2 C23 1.885(4) . ?
C21 H21 0.9500 . ?
C22 C25 1.529(6) . ?
C22 C26 1.531(6) . ?
C22 C24 1.551(6) . ?
C23 C27 1.532(7) . ?
C23 C28 1.540(7) . ?
C23 C29 1.542(6) . ?
C24 H24A 0.9800 . ?
C24 H24B 0.9800 . ?
C24 H24C 0.9800 . ?
C25 H25A 0.9800 . ?
C25 H25B 0.9800 . ?
C25 H25C 0.9800 . ?
C26 H26A 0.9800 . ?
C26 H26B 0.9800 . ?
C26 H26C 0.9800 . ?
C27 H27A 0.9800 . ?
C27 H27B 0.9800 . ?
C27 H27C 0.9800 . ?
C28 H28A 0.9800 . ?
C28 H28B 0.9800 . ?
C28 H28C 0.9800 . ?
C29 H29A 0.9800 . ?
C29 H29B 0.9800 . ?
C29 H29C 0.9800 . ?
P3 C31 1.834(4) . ?
P3 C32 1.868(4) . ?
P3 C33 1.880(4) . ?
C31 H31A 0.9900 . ?
C31 H31B 0.9900 . ?
C32 C36 1.534(6) . ?
C32 C34 1.537(6) . ?
C32 C35 1.538(6) . ?
C33 C39 1.526(6) . ?
C33 C37 1.536(6) . ?
C33 C38 1.543(6) . ?
C34 H34A 0.9800 . ?
C34 H34B 0.9800 . ?
C34 H34C 0.9800 . ?
C35 H35A 0.9800 . ?
C35 H35B 0.9800 . ?
C35 H35C 0.9800 . ?
C36 H36A 0.9800 . ?
C36 H36B 0.9800 . ?
C36 H36C 0.9800 . ?
C37 H37A 0.9800 . ?
C37 H37B 0.9800 . ?
C37 H37C 0.9800 . ?
C38 H38A 0.9800 . ?
C38 H38B 0.9800 . ?
C38 H38C 0.9800 . ?
C39 H39A 0.9800 . ?
C39 H39B 0.9800 . ?
C39 H39C 0.9800 . ?
Pt2 N41 2.096(3) . ?
Pt2 C2 2.114(4) . ?
Pt2 P6 2.2897(12) . ?
Pt2 P5 2.2952(12) . ?
C2 H2A 0.9800 . ?
C2 H2B 0.9800 . ?
C2 H2C 0.9800 . ?
N41 C42 1.353(5) . ?
N41 C46 1.400(5) . ?
C42 C43 1.382(6) . ?
C42 C61 1.503(6) . ?
C43 C44 1.396(6) . ?
C43 H43 0.9500 . ?
C44 C45 1.363(6) . ?
C44 H44 0.9500 . ?
C45 C46 1.424(6) . ?
C45 H45 0.9500 . ?
C46 C51 1.382(6) . ?
P5 C51 1.757(5) . ?
P5 C52 1.874(5) . ?
P5 C53 1.880(5) . ?
C51 H51 0.9500 . ?
C52 C56 1.500(7) . ?
C52 C54 1.527(7) . ?
C52 C55 1.581(8) . ?
C53 C59 1.503(7) . ?
C53 C58 1.538(6) . ?
C53 C57 1.578(7) . ?
C54 H54A 0.9800 . ?
C54 H54B 0.9800 . ?
C54 H54C 0.9800 . ?
C55 H55A 0.9800 . ?
C55 H55B 0.9800 . ?
C55 H55C 0.9800 . ?
C56 H56A 0.9800 . ?
C56 H56B 0.9800 . ?
C56 H56C 0.9800 . ?
C57 H57A 0.9800 . ?
C57 H57B 0.9800 . ?
C57 H57C 0.9800 . ?
C58 H58A 0.9800 . ?
C58 H58B 0.9800 . ?
C58 H58C 0.9800 . ?
C59 H59A 0.9800 . ?
C59 H59B 0.9800 . ?
C59 H59C 0.9800 . ?
P6 C61 1.823(5) . ?
P6 C62 1.875(5) . ?
P6 C63 1.877(4) . ?
C61 H61A 0.9900 . ?
C61 H61B 0.9900 . ?
C62 C64 1.532(6) . ?
C62 C65 1.530(7) . ?
C62 C66 1.538(6) . ?
C63 C67 1.526(6) . ?
C63 C69 1.531(6) . ?
C63 C68 1.544(6) . ?
C64 H64A 0.9800 . ?
C64 H64B 0.9800 . ?
C64 H64C 0.9800 . ?
C65 H65A 0.9800 . ?
C65 H65B 0.9800 . ?
C65 H65C 0.9800 . ?
C66 H66A 0.9800 . ?
C66 H66B 0.9800 . ?
C66 H66C 0.9800 . ?
C67 H67A 0.9800 . ?
C67 H67B 0.9800 . ?
C67 H67C 0.9800 . ?
C68 H68A 0.9800 . ?
C68 H68B 0.9800 . ?
C68 H68C 0.9800 . ?
C69 H69A 0.9800 . ?
C69 H69B 0.9800 . ?
C69 H69C 0.9800 . ?

loop_
_geom_torsion_atom_site_label_1
_geom_torsion_atom_site_label_2
_geom_torsion_atom_site_label_3
_geom_torsion_atom_site_label_4
_geom_torsion
_geom_torsion_site_symmetry_1
_geom_torsion_site_symmetry_2
_geom_torsion_site_symmetry_3
_geom_torsion_site_symmetry_4
_geom_torsion_publ_flag
P3 Pt1 N11 C16 -9.8(3) . . . . ?
P2 Pt1 N11 C16 177.6(3) . . . . ?
P3 Pt1 N11 C12 169.8(3) . . . . ?
P2 Pt1 N11 C12 -2.7(3) . . . . ?
C16 N11 C12 C21 179.3(4) . . . . ?
Pt1 N11 C12 C21 -0.4(5) . . . . ?
C16 N11 C12 C13 -1.3(6) . . . . ?
Pt1 N11 C12 C13 179.0(3) . . . . ?
C21 C12 C13 C14 -179.1(4) . . . . ?
N11 C12 C13 C14 1.5(6) . . . . ?
C12 C13 C14 C15 -0.2(7) . . . . ?
C13 C14 C15 C16 -1.3(7) . . . . ?
C12 N11 C16 C15 -0.2(6) . . . . ?
Pt1 N11 C16 C15 179.5(3) . . . . ?
C12 N11 C16 C31 176.4(4) . . . . ?
Pt1 N11 C16 C31 -3.9(5) . . . . ?
C14 C15 C16 N11 1.5(6) . . . . ?
C14 C15 C16 C31 -174.9(4) . . . . ?
N11 Pt1 P2 C21 4.08(18) . . . . ?
C1 Pt1 P2 C21 -177.59(19) . . . . ?
P3 Pt1 P2 C21 -24.8(2) . . . . ?
N11 Pt1 P2 C22 -110.07(18) . . . . ?
C1 Pt1 P2 C22 68.26(19) . . . . ?
P3 Pt1 P2 C22 -138.96(19) . . . . ?
N11 Pt1 P2 C23 117.48(19) . . . . ?
C1 Pt1 P2 C23 -64.2(2) . . . . ?
P3 Pt1 P2 C23 88.6(2) . . . . ?
N11 C12 C21 P2 4.8(6) . . . . ?
C13 C12 C21 P2 -174.6(3) . . . . ?
C22 P2 C21 C12 115.7(4) . . . . ?
C23 P2 C21 C12 -125.8(4) . . . . ?
Pt1 P2 C21 C12 -6.0(4) . . . . ?
C21 P2 C22 C25 65.1(4) . . . . ?
C23 P2 C22 C25 -50.2(4) . . . . ?
Pt1 P2 C22 C25 175.7(3) . . . . ?
C21 P2 C22 C26 -169.9(3) . . . . ?
C23 P2 C22 C26 74.8(4) . . . . ?
Pt1 P2 C22 C26 -59.3(3) . . . . ?
C21 P2 C22 C24 -52.8(3) . . . . ?
C23 P2 C22 C24 -168.1(3) . . . . ?
Pt1 P2 C22 C24 57.8(3) . . . . ?
C21 P2 C23 C27 -159.7(3) . . . . ?
C22 P2 C23 C27 -44.3(4) . . . . ?
Pt1 P2 C23 C27 90.6(3) . . . . ?
C21 P2 C23 C28 80.9(4) . . . . ?
C22 P2 C23 C28 -163.8(3) . . . . ?
Pt1 P2 C23 C28 -28.9(4) . . . . ?
C21 P2 C23 C29 -36.5(4) . . . . ?
C22 P2 C23 C29 78.8(4) . . . . ?
Pt1 P2 C23 C29 -146.2(3) . . . . ?
N11 Pt1 P3 C31 16.23(17) . . . . ?
C1 Pt1 P3 C31 -162.08(19) . . . . ?
P2 Pt1 P3 C31 45.2(2) . . . . ?
N11 Pt1 P3 C32 129.03(18) . . . . ?
C1 Pt1 P3 C32 -49.27(19) . . . . ?
P2 Pt1 P3 C32 157.97(19) . . . . ?
N11 Pt1 P3 C33 -95.47(17) . . . . ?
C1 Pt1 P3 C33 86.23(19) . . . . ?
P2 Pt1 P3 C33 -66.5(2) . . . . ?
N11 C16 C31 P3 19.7(5) . . . . ?
C15 C16 C31 P3 -163.6(3) . . . . ?
C32 P3 C31 C16 -150.0(3) . . . . ?
C33 P3 C31 C16 92.1(3) . . . . ?
Pt1 P3 C31 C16 -23.7(3) . . . . ?
C31 P3 C32 C36 76.6(3) . . . . ?
C33 P3 C32 C36 -169.9(3) . . . . ?
Pt1 P3 C32 C36 -34.7(3) . . . . ?
C31 P3 C32 C34 -166.2(3) . . . . ?
C33 P3 C32 C34 -52.7(3) . . . . ?
Pt1 P3 C32 C34 82.5(3) . . . . ?
C31 P3 C32 C35 -42.4(3) . . . . ?
C33 P3 C32 C35 71.1(3) . . . . ?
Pt1 P3 C32 C35 -153.7(2) . . . . ?
C31 P3 C33 C39 72.0(4) . . . . ?
C32 P3 C33 C39 -39.9(4) . . . . ?
Pt1 P3 C33 C39 -179.9(3) . . . . ?
C31 P3 C33 C37 -163.1(3) . . . . ?
C32 P3 C33 C37 85.0(3) . . . . ?
Pt1 P3 C33 C37 -55.0(3) . . . . ?
C31 P3 C33 C38 -48.0(3) . . . . ?
C32 P3 C33 C38 -159.9(3) . . . . ?
Pt1 P3 C33 C38 60.1(3) . . . . ?
P6 Pt2 N41 C42 4.1(3) . . . . ?
P5 Pt2 N41 C42 178.0(3) . . . . ?
P6 Pt2 N41 C46 -173.3(3) . . . . ?
P5 Pt2 N41 C46 0.6(3) . . . . ?
C46 N41 C42 C43 3.7(6) . . . . ?
Pt2 N41 C42 C43 -173.7(3) . . . . ?
C46 N41 C42 C61 -173.3(4) . . . . ?
Pt2 N41 C42 C61 9.3(5) . . . . ?
N41 C42 C43 C44 -2.9(7) . . . . ?
C61 C42 C43 C44 174.0(4) . . . . ?
C42 C43 C44 C45 -0.1(7) . . . . ?
C43 C44 C45 C46 2.3(7) . . . . ?
C42 N41 C46 C51 179.0(4) . . . . ?
Pt2 N41 C46 C51 -3.4(5) . . . . ?
C42 N41 C46 C45 -1.5(6) . . . . ?
Pt2 N41 C46 C45 176.0(3) . . . . ?
C44 C45 C46 C51 178.0(5) . . . . ?
C44 C45 C46 N41 -1.5(6) . . . . ?
N41 Pt2 P5 C51 1.6(2) . . . . ?
C2 Pt2 P5 C51 -178.3(2) . . . . ?
P6 Pt2 P5 C51 26.5(3) . . . . ?
N41 Pt2 P5 C52 -110.7(2) . . . . ?
C2 Pt2 P5 C52 69.4(2) . . . . ?
P6 Pt2 P5 C52 -85.7(3) . . . . ?
N41 Pt2 P5 C53 115.6(2) . . . . ?
C2 Pt2 P5 C53 -64.3(2) . . . . ?
P6 Pt2 P5 C53 140.5(2) . . . . ?
N41 C46 C51 P5 5.2(6) . . . . ?
C45 C46 C51 P5 -174.2(3) . . . . ?
C52 P5 C51 C46 114.5(4) . . . . ?
C53 P5 C51 C46 -126.5(4) . . . . ?
Pt2 P5 C51 C46 -4.1(4) . . . . ?
C51 P5 C52 C56 -86.0(4) . . . . ?
C53 P5 C52 C56 159.0(4) . . . . ?
Pt2 P5 C52 C56 22.8(5) . . . . ?
C51 P5 C52 C54 37.3(4) . . . . ?
C53 P5 C52 C54 -77.6(4) . . . . ?
Pt2 P5 C52 C54 146.1(3) . . . . ?
C51 P5 C52 C55 157.3(3) . . . . ?
C53 P5 C52 C55 42.3(4) . . . . ?
Pt2 P5 C52 C55 -93.9(3) . . . . ?
C51 P5 C53 C59 169.6(4) . . . . ?
C52 P5 C53 C59 -75.6(4) . . . . ?
Pt2 P5 C53 C59 59.0(4) . . . . ?
C51 P5 C53 C58 -63.1(4) . . . . ?
C52 P5 C53 C58 51.7(4) . . . . ?
Pt2 P5 C53 C58 -173.7(3) . . . . ?
C51 P5 C53 C57 52.7(4) . . . . ?
C52 P5 C53 C57 167.5(3) . . . . ?
Pt2 P5 C53 C57 -57.9(4) . . . . ?
N41 Pt2 P6 C61 -12.60(19) . . . . ?
C2 Pt2 P6 C61 167.3(2) . . . . ?
P5 Pt2 P6 C61 -37.6(2) . . . . ?
N41 Pt2 P6 C62 98.83(18) . . . . ?
C2 Pt2 P6 C62 -81.2(2) . . . . ?
P5 Pt2 P6 C62 73.9(2) . . . . ?
N41 Pt2 P6 C63 -125.28(19) . . . . ?
C2 Pt2 P6 C63 54.7(2) . . . . ?
P5 Pt2 P6 C63 -150.2(2) . . . . ?
N41 C42 C61 P6 -21.2(5) . . . . ?
C43 C42 C61 P6 161.8(4) . . . . ?
C62 P6 C61 C42 -95.5(4) . . . . ?
C63 P6 C61 C42 145.6(3) . . . . ?
Pt2 P6 C61 C42 21.2(4) . . . . ?
C61 P6 C62 C64 -70.6(4) . . . . ?
C63 P6 C62 C64 41.9(4) . . . . ?
Pt2 P6 C62 C64 -179.2(3) . . . . ?
C61 P6 C62 C65 165.2(3) . . . . ?
C63 P6 C62 C65 -82.4(3) . . . . ?
Pt2 P6 C62 C65 56.5(3) . . . . ?
C61 P6 C62 C66 48.5(4) . . . . ?
C63 P6 C62 C66 161.0(3) . . . . ?
Pt2 P6 C62 C66 -60.1(3) . . . . ?
C61 P6 C63 C67 -76.6(4) . . . . ?
C62 P6 C63 C67 170.0(3) . . . . ?
Pt2 P6 C63 C67 34.6(4) . . . . ?
C61 P6 C63 C69 165.9(3) . . . . ?
C62 P6 C63 C69 52.5(4) . . . . ?
Pt2 P6 C63 C69 -83.0(3) . . . . ?
C61 P6 C63 C68 42.9(4) . . . . ?
C62 P6 C63 C68 -70.5(4) . . . . ?
Pt2 P6 C63 C68 154.1(3) . . . . ?
